data_2014496
loop_
_publ_author_name
'Mitsunobu Doi'
'Terue Nakamori'
'Makio Shibano'
'Masahiko Taniguchi'
'Nian-He Wang'
'Kimiye Baba'

_publ_section_title
;
 Candibirin A, a furanocoumarin dimer isolated from <i>Heracleum
 candicans</i> W<small>ALL</small>.
;
_journal_issue 11
_journal_name_full 'Acta Crystallographica Section C'
_journal_page_first o833
_journal_page_last o835
_journal_paper_doi 10.1107/S0108270104024291
_journal_volume 60
_journal_year 2004
_chemical_formula_iupac 'C32 H28 O10, C3 H7 N O'
_chemical_formula_moiety 'C32 H28 O10, C3 H7 N O'
_chemical_formula_sum 'C35 H35 N O11'
_chemical_formula_weight 645.64
_chemical_name_common 'kd-e-3-19 dmf'
_chemical_name_systematic
;
9,9'-(1,4-dioxane-2,5-diyldimethylenedioxy)di(7H-furo[3,2-g]chromen-7-one)
dimethylformamide solvate
;
_space_group_IT_number 4
_symmetry_cell_setting monoclinic
_symmetry_space_group_name_Hall 'P 2yb'
_symmetry_space_group_name_H-M 'P 1 21 1'
_atom_sites_solution_hydrogens geom
_atom_sites_solution_primary direct
_atom_sites_solution_secondary difmap
_cell_angle_alpha 90.00
_cell_angle_beta 97.2440(10)
_cell_angle_gamma 90.00
_cell_formula_units_Z 2
_cell_length_a 8.2000(7)
_cell_length_b 16.2132(14)
_cell_length_c 11.6706(10)
_cell_measurement_reflns_used 7355
_cell_measurement_temperature 200(2)
_cell_measurement_theta_max 28.12
_cell_measurement_theta_min 2.16
_cell_volume 1539.2(2)
_computing_cell_refinement SMART
_computing_data_collection 'SMART (Bruker, 1998)'
_computing_data_reduction 'SAINT-Plus (Bruker, 1998)'
_computing_molecular_graphics 'PLATON (Spek, 2001)'
_computing_structure_refinement 'SHELXL97 (Sheldrick, 1997)'
_computing_structure_solution 'SHELXS97 (Sheldrick, 1997)'
_diffrn_ambient_temperature 200(2)
_diffrn_detector_area_resol_mean 8.366
_diffrn_measured_fraction_theta_full 0.998
_diffrn_measured_fraction_theta_max 0.998
_diffrn_measurement_device_type 'Bruker SMART APEX area-detector'
_diffrn_measurement_method '\w scan'
_diffrn_radiation_monochromator graphite
_diffrn_radiation_source 'MacScience, M18XCE rotating anode'
_diffrn_radiation_type MoK\a
_diffrn_radiation_wavelength 0.71073
_diffrn_reflns_av_R_equivalents 0.0174
_diffrn_reflns_av_sigmaI/netI 0.0165
_diffrn_reflns_limit_h_max 10
_diffrn_reflns_limit_h_min -10
_diffrn_reflns_limit_k_max 20
_diffrn_reflns_limit_k_min -20
_diffrn_reflns_limit_l_max 14
_diffrn_reflns_limit_l_min -14
_diffrn_reflns_number 13520
_diffrn_reflns_theta_full 27.10
_diffrn_reflns_theta_max 27.10
_diffrn_reflns_theta_min 2.16
_diffrn_standards_decay_% 0.0
_diffrn_standards_interval_count 13520
_diffrn_standards_interval_time 270
_diffrn_standards_number 213
_exptl_absorpt_coefficient_mu 0.104
_exptl_absorpt_correction_T_max 1.0
_exptl_absorpt_correction_T_min 0.932
_exptl_absorpt_correction_type empirical
_exptl_absorpt_process_details '(SADABS; Sheldrick, 1996)'
_exptl_crystal_colour colourless
_exptl_crystal_density_diffrn 1.393
_exptl_crystal_density_method 'not measured'
_exptl_crystal_description plate
_exptl_crystal_F_000 680
_exptl_crystal_size_max 0.50
_exptl_crystal_size_mid 0.40
_exptl_crystal_size_min 0.04
_refine_diff_density_max 0.666
_refine_diff_density_min -0.376
_refine_ls_extinction_method none
_refine_ls_goodness_of_fit_ref 1.042
_refine_ls_hydrogen_treatment constr
_refine_ls_matrix_type full
_refine_ls_number_parameters 430
_refine_ls_number_reflns 3516
_refine_ls_number_restraints 3
_refine_ls_restrained_S_all 1.150
_refine_ls_R_factor_all 0.0432
_refine_ls_R_factor_gt 0.0419
_refine_ls_shift/su_max <0.001
_refine_ls_shift/su_mean 0.000
_refine_ls_structure_factor_coef Fsqd
_refine_ls_weighting_details 'calc w=1/[\s^2^(Fo^2^)+(0.0757P)^2^+0.3442P] where P=(Fo^2^+2Fc^2^)/3'
_refine_ls_weighting_scheme calc
_refine_ls_wR_factor_gt 0.1144
_refine_ls_wR_factor_ref 0.1158
_reflns_number_gt 3381
_reflns_number_total 3516
_reflns_threshold_expression I>2\s(I)
_cod_data_source_file gd1348.cif
_cod_data_source_block II
_cod_original_sg_symbol_H-M 'P 21'
_cod_database_code 2014496
_cod_database_fobs_code 2014496

loop_
_symmetry_equiv_pos_as_xyz
'x, y, z'
'-x, y+1/2, -z'

loop_
_atom_site_label
_atom_site_fract_x
_atom_site_fract_y
_atom_site_fract_z
_atom_site_U_iso_or_equiv
_atom_site_adp_type
_atom_site_calc_flag
_atom_site_refinement_flags
_atom_site_occupancy
_atom_site_disorder_assembly
_atom_site_disorder_group
_atom_site_type_symbol
C1 0.2453(4) 0.77989(18) 0.3276(2) 0.0327(6) Uani d . 1 . . C
C2 0.4125(4) 0.79808(19) 0.3469(2) 0.0349(6) Uani d . 1 . . C
O2 0.4540(2) 0.87951(15) 0.36168(18) 0.0389(5) Uani d . 1 . . O
C3 0.6158(4) 0.9053(3) 0.3879(3) 0.0495(9) Uani d . 1 . . C
O3 0.6368(4) 0.9778(2) 0.4010(3) 0.0691(9) Uani d . 1 . . O
C4 0.7386(4) 0.8414(4) 0.3953(3) 0.0631(12) Uani d . 1 . . C
H4 0.8510 0.8564 0.4124 0.076 Uiso calc R 1 . . H
C5 0.7015(5) 0.7631(3) 0.3794(3) 0.0577(11) Uani d . 1 . . C
H5 0.7877 0.7237 0.3834 0.069 Uiso calc R 1 . . H
C6 0.5334(4) 0.7354(2) 0.3562(2) 0.0460(8) Uani d . 1 . . C
C7 0.4877(5) 0.6528(2) 0.3467(3) 0.0555(10) Uani d . 1 . . C
H7 0.5688 0.6107 0.3525 0.067 Uiso calc R 1 . . H
C8 0.3219(5) 0.6329(2) 0.3287(3) 0.0509(9) Uani d . 1 . . C
C9 0.2051(4) 0.69606(19) 0.3192(2) 0.0396(7) Uani d . 1 . . C
O9 0.0498(3) 0.66622(15) 0.3031(2) 0.0492(6) Uani d . 1 . . O
C10 0.2238(8) 0.5581(3) 0.3155(3) 0.0698(14) Uani d . 1 . . C
H10 0.2642 0.5032 0.3170 0.084 Uiso calc R 1 . . H
C11 0.0670(7) 0.5810(2) 0.3008(3) 0.0636(12) Uani d . 1 . . C
H11 -0.0228 0.5436 0.2901 0.076 Uiso calc R 1 . . H
O12 0.1233(2) 0.83701(13) 0.33009(17) 0.0335(4) Uani d . 1 . . O
C13 0.1077(3) 0.89826(16) 0.2396(2) 0.0315(5) Uani d . 1 . . C
H131 0.2182 0.9202 0.2310 0.038 Uiso calc R 1 . . H
H132 0.0402 0.9446 0.2627 0.038 Uiso calc R 1 . . H
C14 0.0306(3) 0.86529(15) 0.1246(2) 0.0267(5) Uani d . 1 . . C
H14 0.0907 0.8148 0.1043 0.032 Uiso calc R 1 . . H
O14 -0.1350(2) 0.84472(12) 0.13681(16) 0.0305(4) Uani d . 1 . . O
C15 0.0321(3) 0.93058(16) 0.0279(2) 0.0302(5) Uani d . 1 . . C
C16 0.1916(4) 0.9253(2) -0.0256(3) 0.0422(7) Uani d . 1 . . C
H161 0.1880 0.9645 -0.0899 0.063 Uiso calc R 1 . . H
H162 0.2053 0.8693 -0.0542 0.063 Uiso calc R 1 . . H
H163 0.2843 0.9389 0.0329 0.063 Uiso calc R 1 . . H
C17 0.0007(4) 1.01791(18) 0.0679(3) 0.0425(7) Uani d . 1 . . C
H171 -0.0944 1.0179 0.1110 0.064 Uiso calc R 1 . . H
H172 -0.0215 1.0542 0.0005 0.064 Uiso calc R 1 . . H
H173 0.0977 1.0379 0.1178 0.064 Uiso calc R 1 . . H
C21 -0.0944(3) 0.78052(18) -0.3192(2) 0.0318(5) Uani d . 1 . . C
C22 0.0645(3) 0.80042(19) -0.3381(2) 0.0342(6) Uani d . 1 . . C
O22 0.1137(3) 0.87989(15) -0.3130(2) 0.0419(5) Uani d . 1 . . O
C23 0.2697(4) 0.9076(3) -0.3264(3) 0.0510(9) Uani d . 1 . . C
O23 0.2993(4) 0.9785(2) -0.3024(3) 0.0695(8) Uani d . 1 . . O
C24 0.3799(4) 0.8473(3) -0.3672(3) 0.0581(11) Uani d . 1 . . C
H24 0.4891 0.8635 -0.3758 0.070 Uiso calc R 1 . . H
C25 0.3336(4) 0.7710(3) -0.3927(3) 0.0522(10) Uani d . 1 . . C
H25 0.4100 0.7336 -0.4191 0.063 Uiso calc R 1 . . H
C26 0.1701(4) 0.7430(2) -0.3815(2) 0.0418(7) Uani d . 1 . . C
C27 0.1158(4) 0.6634(2) -0.4088(3) 0.0476(8) Uani d . 1 . . C
H27 0.1871 0.6241 -0.4366 0.057 Uiso calc R 1 . . H
C28 -0.0433(5) 0.6424(2) -0.3948(3) 0.0432(7) Uani d . 1 . . C
C29 -0.1445(4) 0.70026(19) -0.3494(2) 0.0353(6) Uani d . 1 . . C
O29 -0.2978(3) 0.66946(14) -0.34475(18) 0.0413(5) Uani d . 1 . . O
C30 -0.1474(6) 0.5715(2) -0.4196(3) 0.0533(9) Uani d . 1 . . C
H30 -0.1169 0.5208 -0.4518 0.064 Uiso calc R 1 . . H
C31 -0.2955(5) 0.5901(2) -0.3890(3) 0.0499(8) Uani d . 1 . . C
H31 -0.3869 0.5536 -0.3965 0.060 Uiso calc R 1 . . H
O32 -0.1958(2) 0.83920(13) -0.28315(16) 0.0338(4) Uani d . 1 . . O
C33 -0.2680(3) 0.82090(18) -0.1791(2) 0.0321(5) Uani d . 1 . . C
H331 -0.3110 0.7638 -0.1837 0.038 Uiso calc R 1 . . H
H332 -0.3617 0.8586 -0.1740 0.038 Uiso calc R 1 . . H
C34 -0.1458(3) 0.82979(16) -0.0711(2) 0.0272(5) Uani d . 1 . . C
H34 -0.0446 0.7972 -0.0801 0.033 Uiso calc R 1 . . H
O34 -0.1050(2) 0.91437(11) -0.05982(17) 0.0312(4) Uani d . 1 . . O
C35 -0.2179(3) 0.80034(16) 0.0393(2) 0.0290(5) Uani d . 1 . . C
C36 -0.1919(4) 0.70822(19) 0.0567(3) 0.0411(7) Uani d . 1 . . C
H361 -0.2311 0.6914 0.1291 0.062 Uiso calc R 1 . . H
H362 -0.0745 0.6955 0.0602 0.062 Uiso calc R 1 . . H
H363 -0.2532 0.6783 -0.0079 0.062 Uiso calc R 1 . . H
C37 -0.3979(3) 0.8233(2) 0.0392(3) 0.0389(6) Uani d . 1 . . C
H371 -0.4121 0.8825 0.0242 0.058 Uiso calc R 1 . . H
H372 -0.4322 0.8101 0.1145 0.058 Uiso calc R 1 . . H
H373 -0.4653 0.7921 -0.0213 0.058 Uiso calc R 1 . . H
N1D -0.6127(3) 0.61071(17) -0.0546(3) 0.0440(6) Uani d D 1 . . N
C2D -0.5685(5) 0.5730(3) 0.0546(3) 0.0584(9) Uani d . 1 . . C
H21D -0.6438 0.5272 0.0640 0.088 Uiso calc R 1 . . H
H22D -0.5753 0.6137 0.1159 0.088 Uiso calc R 1 . . H
H23D -0.4558 0.5519 0.0594 0.088 Uiso calc R 1 . . H
C3D -0.5601(7) 0.5724(4) -0.1535(4) 0.0828(15) Uani d . 1 . . C
H31D -0.6119 0.6000 -0.2235 0.124 Uiso calc R 1 . . H
H32D -0.5920 0.5141 -0.1556 0.124 Uiso calc R 1 . . H
H33D -0.4403 0.5768 -0.1495 0.124 Uiso calc R 1 . . H
C4D -0.7181(5) 0.6721(3) -0.0736(6) 0.0862(18) Uani d D 1 . . C
H4D -0.7445 0.6859 -0.1529 0.103 Uiso calc R 1 . . H
O4D -0.7842(5) 0.7121(3) -0.0125(6) 0.133(2) Uani d D 1 . . O

loop_
_atom_site_aniso_label
_atom_site_aniso_U_11
_atom_site_aniso_U_22
_atom_site_aniso_U_33
_atom_site_aniso_U_12
_atom_site_aniso_U_13
_atom_site_aniso_U_23
C1 0.0371(14) 0.0372(14) 0.0236(12) 0.0088(11) 0.0034(10) 0.0023(10)
C2 0.0354(13) 0.0443(16) 0.0254(12) 0.0132(12) 0.0051(10) 0.0045(11)
O2 0.0287(9) 0.0523(13) 0.0349(10) 0.0046(9) 0.0009(8) 0.0074(9)
C3 0.0324(15) 0.079(3) 0.0362(15) -0.0046(16) 0.0010(12) 0.0173(16)
O3 0.0482(15) 0.078(2) 0.0766(19) -0.0194(14) -0.0091(13) 0.0220(17)
C4 0.0280(14) 0.114(4) 0.0474(19) 0.011(2) 0.0055(13) 0.026(2)
C5 0.0402(17) 0.099(3) 0.0350(16) 0.035(2) 0.0108(13) 0.0166(18)
C6 0.0443(16) 0.069(2) 0.0263(13) 0.0318(16) 0.0090(11) 0.0073(13)
C7 0.078(3) 0.059(2) 0.0299(14) 0.045(2) 0.0083(15) 0.0049(14)
C8 0.085(3) 0.0391(17) 0.0282(14) 0.0214(17) 0.0050(15) 0.0006(12)
C9 0.0543(17) 0.0383(15) 0.0259(13) 0.0046(13) 0.0041(12) 0.0007(11)
O9 0.0656(15) 0.0415(12) 0.0386(11) -0.0059(11) -0.0003(10) 0.0008(10)
C10 0.134(5) 0.0350(17) 0.0402(19) 0.015(2) 0.011(2) 0.0002(14)
C11 0.108(4) 0.0385(19) 0.0425(19) -0.012(2) 0.005(2) 0.0029(15)
O12 0.0292(9) 0.0375(10) 0.0333(9) 0.0067(8) 0.0020(7) 0.0034(8)
C13 0.0297(12) 0.0243(11) 0.0385(14) 0.0035(10) -0.0034(10) -0.0002(10)
C14 0.0227(10) 0.0222(11) 0.0345(13) 0.0026(8) 0.0013(9) -0.0001(9)
O14 0.0258(8) 0.0327(10) 0.0327(9) -0.0036(7) 0.0027(7) -0.0041(8)
C15 0.0249(11) 0.0254(12) 0.0385(14) -0.0020(9) -0.0032(10) 0.0026(10)
C16 0.0278(13) 0.0506(18) 0.0473(16) -0.0063(12) 0.0016(12) 0.0065(14)
C17 0.0453(16) 0.0232(12) 0.0554(18) 0.0015(11) -0.0081(14) 0.0012(12)
C21 0.0336(13) 0.0367(14) 0.0247(12) 0.0059(11) 0.0023(10) 0.0025(10)
C22 0.0327(13) 0.0433(15) 0.0264(12) 0.0060(11) 0.0031(10) 0.0047(11)
O22 0.0341(10) 0.0499(13) 0.0425(11) -0.0051(9) 0.0079(8) 0.0026(10)
C23 0.0403(16) 0.075(3) 0.0379(16) -0.0147(16) 0.0059(13) 0.0115(16)
O23 0.0622(17) 0.077(2) 0.0711(18) -0.0298(16) 0.0146(14) 0.0066(16)
C24 0.0305(14) 0.112(4) 0.0320(15) 0.0002(18) 0.0057(12) 0.0136(18)
C25 0.0360(16) 0.092(3) 0.0292(14) 0.0179(18) 0.0067(12) 0.0096(16)
C26 0.0367(14) 0.065(2) 0.0243(12) 0.0163(14) 0.0058(10) 0.0075(13)
C27 0.0554(19) 0.060(2) 0.0283(14) 0.0278(16) 0.0079(12) 0.0033(13)
C28 0.0623(19) 0.0410(16) 0.0258(13) 0.0161(14) 0.0031(12) 0.0040(11)
C29 0.0420(15) 0.0372(14) 0.0259(12) 0.0055(12) 0.0011(11) 0.0042(11)
O29 0.0486(12) 0.0383(11) 0.0367(11) -0.0042(9) 0.0036(9) 0.0000(9)
C30 0.088(3) 0.0370(16) 0.0334(15) 0.0096(17) 0.0019(16) 0.0022(12)
C31 0.074(2) 0.0352(15) 0.0385(16) -0.0046(16) -0.0007(15) 0.0036(13)
O32 0.0320(9) 0.0362(10) 0.0334(10) 0.0044(8) 0.0050(7) 0.0019(8)
C33 0.0253(11) 0.0395(14) 0.0312(12) -0.0010(10) 0.0030(9) -0.0020(11)
C34 0.0216(10) 0.0274(12) 0.0323(12) 0.0018(9) 0.0021(9) -0.0020(10)
O34 0.0262(9) 0.0290(10) 0.0366(10) -0.0001(7) -0.0035(7) 0.0043(7)
C35 0.0246(11) 0.0289(12) 0.0333(12) -0.0028(9) 0.0028(9) -0.0024(10)
C36 0.0467(16) 0.0296(14) 0.0458(16) -0.0062(12) 0.0019(13) 0.0000(12)
C37 0.0243(11) 0.0529(17) 0.0402(14) -0.0045(12) 0.0074(10) -0.0043(13)
N1D 0.0378(13) 0.0369(13) 0.0572(16) 0.0002(11) 0.0058(11) 0.0051(12)
C2D 0.063(2) 0.070(3) 0.0417(18) -0.0123(19) 0.0071(16) -0.0037(17)
C3D 0.091(3) 0.120(5) 0.039(2) 0.000(3) 0.013(2) 0.007(2)
C4D 0.045(2) 0.043(2) 0.169(6) -0.0021(18) 0.010(3) 0.009(3)
O4D 0.058(2) 0.064(2) 0.277(7) 0.0061(17) 0.024(3) -0.060(3)

loop_
_atom_type_symbol
_atom_type_description
_atom_type_scat_dispersion_real
_atom_type_scat_dispersion_imag
_atom_type_scat_source
C C 0.0033 0.0016 'International Tables Vol C Tables 4.2.6.8 and 6.1.1.4'
H H 0.0000 0.0000 'International Tables Vol C Tables 4.2.6.8 and 6.1.1.4'
O O 0.0106 0.0060 'International Tables Vol C Tables 4.2.6.8 and 6.1.1.4'
N N 0.0061 0.0033 'International Tables Vol C Tables 4.2.6.8 and 6.1.1.4'

loop_
_geom_angle_atom_site_label_1
_geom_angle_atom_site_label_2
_geom_angle_atom_site_label_3
_geom_angle
O12 C1 C2 124.2(3)
O12 C1 C9 119.5(3)
C2 C1 C9 115.8(3)
O2 C2 C1 116.7(2)
O2 C2 C6 121.5(3)
C1 C2 C6 121.8(3)
C2 O2 C3 122.3(3)
O3 C3 O2 116.3(3)
O3 C3 C4 127.7(4)
O2 C3 C4 116.0(4)
C5 C4 C3 122.7(3)
C5 C4 H4 118.7
C3 C4 H4 118.7
C4 C5 C6 121.8(3)
C4 C5 H5 119.1
C6 C5 H5 119.1
C7 C6 C2 120.4(3)
C7 C6 C5 123.8(3)
C2 C6 C5 115.7(4)
C8 C7 C6 119.0(3)
C8 C7 H7 120.5
C6 C7 H7 120.5
C7 C8 C9 119.4(3)
C7 C8 C10 136.8(4)
C9 C8 C10 103.8(4)
O9 C9 C8 111.9(3)
O9 C9 C1 124.5(3)
C8 C9 C1 123.6(3)
C9 O9 C11 105.2(3)
C11 C10 C8 107.1(4)
C11 C10 H10 126.4
C8 C10 H10 126.4
C10 C11 O9 112.0(4)
C10 C11 H11 124.0
O9 C11 H11 124.0
C1 O12 C13 116.6(2)
O12 C13 C14 113.3(2)
O12 C13 H131 108.9
C14 C13 H131 108.9
O12 C13 H132 108.9
C14 C13 H132 108.9
H131 C13 H132 107.7
O14 C14 C13 107.0(2)
O14 C14 C15 109.19(19)
C13 C14 C15 111.4(2)
O14 C14 H14 109.7
C13 C14 H14 109.7
C15 C14 H14 109.7
C14 O14 C35 113.52(19)
O34 C15 C16 109.3(2)
O34 C15 C17 103.9(2)
C16 C15 C17 111.4(3)
O34 C15 C14 108.4(2)
C16 C15 C14 110.3(2)
C17 C15 C14 113.3(2)
C15 C16 H161 109.5
C15 C16 H162 109.5
H161 C16 H162 109.5
C15 C16 H163 109.5
H161 C16 H163 109.5
H162 C16 H163 109.5
C15 C17 H171 109.5
C15 C17 H172 109.5
H171 C17 H172 109.5
C15 C17 H173 109.5
H171 C17 H173 109.5
H172 C17 H173 109.5
O32 C21 C22 120.5(3)
O32 C21 C29 123.8(3)
C22 C21 C29 115.4(3)
O22 C22 C21 116.2(3)
O22 C22 C26 121.3(3)
C21 C22 C26 122.4(3)
C22 O22 C23 122.2(3)
O23 C23 O22 116.6(4)
O23 C23 C24 127.2(4)
O22 C23 C24 116.2(4)
C25 C24 C23 122.2(3)
C25 C24 H24 118.9
C23 C24 H24 118.9
C24 C25 C26 121.4(3)
C24 C25 H25 119.3
C26 C25 H25 119.3
C27 C26 C22 120.2(3)
C27 C26 C25 123.2(3)
C22 C26 C25 116.6(3)
C28 C27 C26 118.9(3)
C28 C27 H27 120.5
C26 C27 H27 120.5
C27 C28 C29 119.6(3)
C27 C28 C30 136.0(3)
C29 C28 C30 104.3(3)
O29 C29 C21 125.2(3)
O29 C29 C28 111.3(3)
C21 C29 C28 123.4(3)
C29 O29 C31 105.6(3)
C31 C30 C28 107.4(3)
C31 C30 H30 126.3
C28 C30 H30 126.3
C30 C31 O29 111.3(3)
C30 C31 H31 124.4
O29 C31 H31 124.4
C21 O32 C33 116.4(2)
O32 C33 C34 112.4(2)
O32 C33 H331 109.1
C34 C33 H331 109.1
O32 C33 H332 109.1
C34 C33 H332 109.1
H331 C33 H332 107.9
O34 C34 C33 107.1(2)
O34 C34 C35 109.3(2)
C33 C34 C35 112.3(2)
O34 C34 H34 109.4
C33 C34 H34 109.4
C35 C34 H34 109.4
C34 O34 C15 113.32(18)
O14 C35 C36 109.9(2)
O14 C35 C37 103.9(2)
C36 C35 C37 111.1(2)
O14 C35 C34 108.0(2)
C36 C35 C34 110.5(2)
C37 C35 C34 113.2(2)
C35 C36 H361 109.5
C35 C36 H362 109.5
H361 C36 H362 109.5
C35 C36 H363 109.5
H361 C36 H363 109.5
H362 C36 H363 109.5
C35 C37 H371 109.5
C35 C37 H372 109.5
H371 C37 H372 109.5
C35 C37 H373 109.5
H371 C37 H373 109.5
H372 C37 H373 109.5
C4D N1D C2D 124.3(4)
C4D N1D C3D 116.8(4)
C2D N1D C3D 118.1(4)
N1D C2D H21D 109.5
N1D C2D H22D 109.5
H21D C2D H22D 109.5
N1D C2D H23D 109.5
H21D C2D H23D 109.5
H22D C2D H23D 109.5
N1D C3D H31D 109.5
N1D C3D H32D 109.5
H31D C3D H32D 109.5
N1D C3D H33D 109.5
H31D C3D H33D 109.5
H32D C3D H33D 109.5
O4D C4D N1D 132.2(6)
O4D C4D H4D 113.9
N1D C4D H4D 113.9

loop_
_geom_bond_atom_site_label_1
_geom_bond_atom_site_label_2
_geom_bond_site_symmetry_2
_geom_bond_distance
_geom_bond_publ_flag
C1 O12 . 1.366(3) ?
C1 C2 . 1.392(4) ?
C1 C9 . 1.399(4) ?
C2 O2 . 1.369(4) ?
C2 C6 . 1.415(4) ?
O2 C3 . 1.388(4) ?
C3 O3 . 1.195(5) ?
C3 C4 . 1.440(6) ?
C4 C5 . 1.312(8) ?
C4 H4 . 0.9500 ?
C5 C6 . 1.443(6) ?
C5 H5 . 0.9500 ?
C6 C7 . 1.391(6) ?
C7 C8 . 1.387(6) ?
C7 H7 . 0.9500 ?
C8 C9 . 1.397(5) ?
C8 C10 . 1.452(7) ?
C9 O9 . 1.353(4) ?
O9 C11 . 1.389(5) ?
C10 C11 . 1.329(8) ?
C10 H10 . 0.9500 ?
C11 H11 . 0.9500 ?
O12 C13 . 1.443(3) ?
C13 C14 . 1.508(4) ?
C13 H131 . 0.9900 ?
C13 H132 . 0.9900 ?
C14 O14 . 1.422(3) ?
C14 C15 . 1.548(4) ?
C14 H14 . 1.0000 ?
O14 C35 . 1.442(3) ?
C15 O34 . 1.445(3) ?
C15 C16 . 1.521(4) ?
C15 C17 . 1.523(4) ?
C16 H161 . 0.9800 ?
C16 H162 . 0.9800 ?
C16 H163 . 0.9800 ?
C17 H171 . 0.9800 ?
C17 H172 . 0.9800 ?
C17 H173 . 0.9800 ?
C21 O32 . 1.364(3) ?
C21 C22 . 1.387(4) ?
C21 C29 . 1.396(4) ?
C22 O22 . 1.371(4) ?
C22 C26 . 1.408(4) ?
O22 C23 . 1.383(4) ?
C23 O23 . 1.200(5) ?
C23 C24 . 1.452(6) ?
C24 C25 . 1.318(7) ?
C24 H24 . 0.9500 ?
C25 C26 . 1.437(5) ?
C25 H25 . 0.9500 ?
C26 C27 . 1.390(6) ?
C27 C28 . 1.377(5) ?
C27 H27 . 0.9500 ?
C28 C29 . 1.400(4) ?
C28 C30 . 1.440(5) ?
C29 O29 . 1.360(4) ?
O29 C31 . 1.387(4) ?
C30 C31 . 1.343(6) ?
C30 H30 . 0.9500 ?
C31 H31 . 0.9500 ?
O32 C33 . 1.447(3) ?
C33 C34 . 1.516(3) ?
C33 H331 . 0.9900 ?
C33 H332 . 0.9900 ?
C34 O34 . 1.414(3) ?
C34 C35 . 1.559(4) ?
C34 H34 . 1.0000 ?
C35 C36 . 1.519(4) ?
C35 C37 . 1.522(3) ?
C36 H361 . 0.9800 ?
C36 H362 . 0.9800 ?
C36 H363 . 0.9800 ?
C37 H371 . 0.9800 ?
C37 H372 . 0.9800 ?
C37 H373 . 0.9800 ?
N1D C4D . 1.319(5) ?
N1D C2D . 1.419(5) ?
N1D C3D . 1.424(6) ?
C2D H21D . 0.9800 ?
C2D H22D . 0.9800 ?
C2D H23D . 0.9800 ?
C3D H31D . 0.9800 ?
C3D H32D . 0.9800 ?
C3D H33D . 0.9800 ?
C4D O4D . 1.149(5) ?
C4D H4D . 0.9500 ?

loop_
_geom_torsion_atom_site_label_1
_geom_torsion_atom_site_label_2
_geom_torsion_atom_site_label_3
_geom_torsion_atom_site_label_4
_geom_torsion
O12 C1 C2 O2 -4.5(4)
C9 C1 C2 O2 -176.5(2)
O12 C1 C2 C6 172.7(2)
C9 C1 C2 C6 0.7(4)
C1 C2 O2 C3 176.4(3)
C6 C2 O2 C3 -0.8(4)
C2 O2 C3 O3 -178.5(3)
C2 O2 C3 C4 1.8(4)
O3 C3 C4 C5 179.8(4)
O2 C3 C4 C5 -0.5(5)
C3 C4 C5 C6 -1.7(5)
O2 C2 C6 C7 176.7(3)
C1 C2 C6 C7 -0.4(4)
O2 C2 C6 C5 -1.3(4)
C1 C2 C6 C5 -178.4(3)
C4 C5 C6 C7 -175.4(3)
C4 C5 C6 C2 2.6(5)
C2 C6 C7 C8 -0.4(4)
C5 C6 C7 C8 177.5(3)
C6 C7 C8 C9 0.7(5)
C6 C7 C8 C10 -179.3(4)
C7 C8 C9 O9 -179.4(3)
C10 C8 C9 O9 0.6(3)
C7 C8 C9 C1 -0.4(5)
C10 C8 C9 C1 179.6(3)
O12 C1 C9 O9 6.1(4)
C2 C1 C9 O9 178.5(3)
O12 C1 C9 C8 -172.8(3)
C2 C1 C9 C8 -0.3(4)
C8 C9 O9 C11 -0.6(4)
C1 C9 O9 C11 -179.6(3)
C7 C8 C10 C11 179.6(4)
C9 C8 C10 C11 -0.3(4)
C8 C10 C11 O9 0.0(4)
C9 O9 C11 C10 0.4(4)
C2 C1 O12 C13 67.4(3)
C9 C1 O12 C13 -120.8(3)
C1 O12 C13 C14 75.1(3)
O12 C13 C14 O14 66.3(3)
O12 C13 C14 C15 -174.4(2)
C13 C14 O14 C35 -170.9(2)
C15 C14 O14 C35 68.4(3)
O14 C14 C15 O34 -34.2(3)
C13 C14 C15 O34 -152.2(2)
O14 C14 C15 C16 -153.8(2)
C13 C14 C15 C16 88.2(3)
O14 C14 C15 C17 80.5(3)
C13 C14 C15 C17 -37.5(3)
O32 C21 C22 O22 3.1(4)
C29 C21 C22 O22 177.6(2)
O32 C21 C22 C26 -176.3(2)
C29 C21 C22 C26 -1.8(4)
C21 C22 O22 C23 179.1(3)
C26 C22 O22 C23 -1.5(4)
C22 O22 C23 O23 179.7(3)
C22 O22 C23 C24 -0.8(4)
O23 C23 C24 C25 -179.0(4)
O22 C23 C24 C25 1.5(5)
C23 C24 C25 C26 0.0(5)
O22 C22 C26 C27 -178.4(3)
C21 C22 C26 C27 1.0(4)
O22 C22 C26 C25 2.9(4)
C21 C22 C26 C25 -177.7(3)
C24 C25 C26 C27 179.2(3)
C24 C25 C26 C22 -2.2(4)
C22 C26 C27 C28 1.3(4)
C25 C26 C27 C28 179.8(3)
C26 C27 C28 C29 -2.5(4)
C26 C27 C28 C30 174.7(3)
O32 C21 C29 O29 -1.5(4)
C22 C21 C29 O29 -175.8(2)
O32 C21 C29 C28 174.8(3)
C22 C21 C29 C28 0.5(4)
C27 C28 C29 O29 178.4(3)
C30 C28 C29 O29 0.4(3)
C27 C28 C29 C21 1.6(4)
C30 C28 C29 C21 -176.4(3)
C21 C29 O29 C31 176.3(3)
C28 C29 O29 C31 -0.4(3)
C27 C28 C30 C31 -177.7(4)
C29 C28 C30 C31 -0.2(3)
C28 C30 C31 O29 0.0(4)
C29 O29 C31 C30 0.2(3)
C22 C21 O32 C33 -125.4(3)
C29 C21 O32 C33 60.6(3)
C21 O32 C33 C34 75.2(3)
O32 C33 C34 O34 66.7(3)
O32 C33 C34 C35 -173.4(2)
C33 C34 O34 C15 -169.7(2)
C35 C34 O34 C15 68.4(2)
C16 C15 O34 C34 88.9(3)
C17 C15 O34 C34 -152.1(2)
C14 C15 O34 C34 -31.4(3)
C14 O14 C35 C36 89.2(3)
C14 O14 C35 C37 -151.8(2)
C14 O14 C35 C34 -31.4(3)
O34 C34 C35 O14 -34.3(3)
C33 C34 C35 O14 -152.9(2)
O34 C34 C35 C36 -154.5(2)
C33 C34 C35 C36 86.8(3)
O34 C34 C35 C37 80.1(3)
C33 C34 C35 C37 -38.5(3)
C2D N1D C4D O4D 7.3(8)
C3D N1D C4D O4D 177.4(6)

loop_
_cod_related_entry_id
_cod_related_entry_database
_cod_related_entry_code
1 ChemSpider 21181240
